data_1525957
loop_
_publ_author_name
'El Abed, A.'
'Perez-Mato, J.M.'
'Elqebbaj, S.E.'
'Darriet, J.'
'Champeaux, M.'
'Zakhour, M.'

_publ_section_title
;
 Crystal structure of a modulated composite structure with two subsystems:
 Ba1.1064 Co O3
;
_journal_name_full 'Journal of Solid State Chemistry'
_journal_page_first 300
_journal_page_last 306
_journal_volume 161
_journal_year 2001
_chemical_formula_sum Ba
_space_group_IT_number 165
_symmetry_space_group_name_Hall '-P 3 2"c'
_symmetry_space_group_name_H-M 'P -3 c 1'
_cell_angle_alpha 90
_cell_angle_beta 90
_cell_angle_gamma 120
_cell_formula_units_Z 6
_cell_length_a 9.8842
_cell_length_b 9.8842
_cell_length_c 4.4805
_cell_volume 379.088
_citation_journal_id_ASTM JSSCBI
_cod_data_source_file ElAbed_JSSCBI_2001_1698.cif
_cod_data_source_block Ba1
_cod_original_cell_volume 379.0881
_cod_original_formula_sum Ba1
_cod_database_code 1525957

loop_
_symmetry_equiv_pos_as_xyz
x,y,z
-y,x-y,z
-x+y,-x,z
y,x,-z+1/2
-x,-x+y,-z+1/2
x-y,-y,-z+1/2
-x,-y,-z
y,-x+y,-z
x-y,x,-z
-y,-x,z-1/2
x,x-y,z-1/2
-x+y,y,z-1/2

loop_
_atom_site_label
_atom_site_type_symbol
_atom_site_fract_x
_atom_site_fract_y
_atom_site_fract_z
_atom_site_occupancy
_atom_site_U_iso_or_equiv
Ba2 Ba 0.3488 0 0.25 0.5 0.0
Ba1 Ba 0.3249 0 0.25 0.5 0.0
